data_2008765
loop_
_publ_author_name
'Heo, Yong-Seok'
'Yi, Kyu Yang'
'Yoo, Sung Eun'
'Shin, Whanchul'

_publ_section_title
;A non-peptide angiotensin II receptor antagonist:
 2-butyl-6-methyl-5-(1-oxopyrid-2-yl)-1-{[2'-(1<i>H</i>-tetrazol-5-yl)biphenyl-4-yl]methyl}-1<i>H</i>-imidazo[5,4-<i>b</i>]pyridine
 methanol solvate
;
_journal_issue 8
_journal_name_full 'Acta Crystallographica Section C'
_journal_page_first 1345
_journal_page_last 1347
_journal_paper_doi 10.1107/S0108270199004679
_journal_volume 55
_journal_year 1999
_chemical_formula_iupac 'C30 H28 N8 O1, C H4 O '
_chemical_formula_moiety 'C30 H28 N8 O1, C H4 O'
_chemical_formula_sum 'C31 H32 N8 O2'
_chemical_formula_weight 548.65
_chemical_name_systematic
;
 2-butyl-5-methyl-6-(1-oxopyridin-2-yl)-1-{[2'-(1H-tetrazol-5-yl)biphenyl-
4-yl]methyl}-1H-imidazo[5,4-b]pyridine methanol solvate
;
_space_group_IT_number 14
_symmetry_cell_setting monoclinic
_symmetry_space_group_name_Hall '-P 2ybc'
_symmetry_space_group_name_H-M 'P 1 21/c 1'
_cell_angle_alpha 90.00
_cell_angle_beta 92.45(5)
_cell_angle_gamma 90.00
_cell_formula_units_Z 4
_cell_length_a 12.235(4)
_cell_length_b 13.719(7)
_cell_length_c 16.974(7)
_cell_measurement_reflns_used 32
_cell_measurement_temperature 293(2)
_cell_measurement_theta_max 13.8
_cell_measurement_theta_min 6.7
_cell_volume 2847(2)
_computing_cell_refinement 'Local program'
_computing_data_collection 'Local program (Yoon et al., 1994)'
_computing_data_reduction 'Local program'
_computing_molecular_graphics 'ORTEPII (Johnson, 1976)'
_computing_publication_material SHELXL97
_computing_structure_refinement 'SHELXL97 (Sheldrick, 1997)'
_computing_structure_solution 'SHELXS97 (Sheldrick, 1990)'
_diffrn_ambient_temperature 293(2)
_diffrn_measurement_device_type 'Rigaku AFC-4 diffractometer'
_diffrn_measurement_method \w--2\q
_diffrn_radiation_monochromator graphite
_diffrn_radiation_source 'fine-focus sealed tube'
_diffrn_radiation_type MoK\a
_diffrn_radiation_wavelength 0.71073
_diffrn_reflns_av_R_equivalents 0.0526
_diffrn_reflns_av_sigmaI/netI 0.0793
_diffrn_reflns_limit_h_max 14
_diffrn_reflns_limit_h_min 0
_diffrn_reflns_limit_k_max 16
_diffrn_reflns_limit_k_min 0
_diffrn_reflns_limit_l_max 20
_diffrn_reflns_limit_l_min -20
_diffrn_reflns_number 5316
_diffrn_reflns_theta_max 25.88
_diffrn_reflns_theta_min 1.67
_diffrn_standards_decay_% 2
_diffrn_standards_interval_count 100
_diffrn_standards_number 3
_exptl_absorpt_coefficient_mu 0.084
_exptl_absorpt_correction_type none
_exptl_crystal_colour colourless
_exptl_crystal_density_diffrn 1.280
_exptl_crystal_density_meas 1.28(2)
_exptl_crystal_density_method floatation
_exptl_crystal_description block
_exptl_crystal_F_000 1160
_exptl_crystal_size_max 0.70
_exptl_crystal_size_mid 0.40
_exptl_crystal_size_min 0.40
_refine_diff_density_max 0.242
_refine_diff_density_min -0.245
_refine_ls_extinction_coef 0.0111(16)
_refine_ls_extinction_method 'SHELXL97 (Sheldrick, 1997)'
_refine_ls_goodness_of_fit_ref 1.022
_refine_ls_hydrogen_treatment constr
_refine_ls_matrix_type full
_refine_ls_number_parameters 395
_refine_ls_number_reflns 5307
_refine_ls_number_restraints 8
_refine_ls_restrained_S_all 1.022
_refine_ls_R_factor_all 0.1475
_refine_ls_R_factor_gt 0.0691
_refine_ls_shift/su_max 0.001
_refine_ls_shift/su_mean 0.000
_refine_ls_structure_factor_coef Fsqd
_refine_ls_weighting_details 'calc w = 1/[\s^2^(Fo^2^)+(0.1000P)^2^] where P=(Fo^2^+2Fc^2^)/3'
_refine_ls_weighting_scheme calc
_refine_ls_wR_factor_ref 0.1937
_reflns_number_gt 2777
_reflns_number_total 5307
_reflns_threshold_expression I>2\s(I)
_cod_data_source_file cf1305.cif
_cod_data_source_block kr2
_cod_original_sg_symbol_H-M 'P 21/c'
_cod_database_code 2008765
_cod_database_fobs_code 2008765

loop_
_symmetry_equiv_pos_as_xyz
'x, y, z'
'-x, y+1/2, -z+1/2'
'-x, -y, -z'
'x, -y-1/2, z-1/2'

loop_
_atom_site_label
_atom_site_fract_x
_atom_site_fract_y
_atom_site_fract_z
_atom_site_U_iso_or_equiv
_atom_site_adp_type
_atom_site_calc_flag
_atom_site_refinement_flags
_atom_site_occupancy
_atom_site_disorder_assembly
_atom_site_disorder_group
_atom_site_type_symbol
N1 0.5975(2) 0.4237(2) 0.07048(15) 0.0419(7) Uani d . 1 . . N
C2 0.5242(3) 0.4773(3) 0.11205(19) 0.0457(8) Uani d . 1 . . C
N3 0.4245(2) 0.4425(2) 0.10543(16) 0.0476(7) Uani d . 1 . . N
C4 0.3565(3) 0.2929(2) 0.03158(18) 0.0410(8) Uani d . 1 . . C
H4 0.2837 0.2965 0.0450 0.049 Uiso calc R 1 . . H
C5 0.3925(2) 0.2196(2) -0.01620(18) 0.0391(8) Uani d . 1 . . C
C6 0.5033(3) 0.2127(2) -0.03384(18) 0.0416(8) Uani d . 1 . . C
N7 0.5787(2) 0.2774(2) -0.00755(15) 0.0426(7) Uani d . 1 . . N
C8 0.5396(2) 0.3483(2) 0.03679(18) 0.0390(8) Uani d . 1 . . C
C9 0.4315(3) 0.3602(2) 0.05861(18) 0.0415(8) Uani d . 1 . . C
C10 0.7150(3) 0.4332(3) 0.0715(2) 0.0491(9) Uani d . 1 . . C
H10A 0.7336 0.5016 0.0667 0.059 Uiso calc R 1 . . H
H10B 0.7423 0.3996 0.0260 0.059 Uiso calc R 1 . . H
C11 0.7712(3) 0.3930(2) 0.14467(19) 0.0446(8) Uani d . 1 . . C
C12 0.7174(3) 0.3423(3) 0.2018(2) 0.0578(10) Uani d . 1 . . C
H12 0.6421 0.3337 0.1962 0.069 Uiso calc R 1 . . H
C13 0.7728(3) 0.3045(3) 0.2663(2) 0.0556(10) Uani d . 1 . . C
H13 0.7341 0.2714 0.3039 0.067 Uiso calc R 1 . . H
C14 0.8838(3) 0.3140(2) 0.27703(19) 0.0438(8) Uani d . 1 . . C
C15 0.9380(3) 0.3654(3) 0.2206(2) 0.0577(10) Uani d . 1 . . C
H15 1.0133 0.3739 0.2266 0.069 Uiso calc R 1 . . H
C16 0.8827(3) 0.4039(3) 0.1562(2) 0.0559(10) Uani d . 1 . . C
H16 0.9214 0.4382 0.1193 0.067 Uiso calc R 1 . . H
C17 0.9405(3) 0.2746(3) 0.34939(19) 0.0444(8) Uani d . 1 . . C
C18 0.8989(3) 0.2945(3) 0.4226(2) 0.0559(10) Uani d . 1 . . C
H18 0.8348 0.3307 0.4249 0.067 Uiso calc R 1 . . H
C19 0.9493(3) 0.2627(3) 0.4915(2) 0.0624(11) Uani d . 1 . . C
H19 0.9186 0.2759 0.5395 0.075 Uiso calc R 1 . . H
C20 1.0451(3) 0.2113(3) 0.4893(2) 0.0636(11) Uani d . 1 . . C
H20 1.0810 0.1915 0.5359 0.076 Uiso calc R 1 . . H
C21 1.0877(3) 0.1892(3) 0.4181(2) 0.0507(9) Uani d . 1 . . C
H21 1.1523 0.1536 0.4169 0.061 Uiso calc R 1 . . H
C22 1.0361(2) 0.2192(3) 0.34756(19) 0.0441(8) Uani d . 1 . . C
C23 1.0802(3) 0.1857(3) 0.2727(2) 0.0469(9) Uani d . 1 . . C
N24 1.0275(2) 0.1351(3) 0.21735(18) 0.0643(9) Uani d . 1 . . N
N25 1.1026(3) 0.1154(3) 0.1632(2) 0.0769(11) Uani d . 1 . . N
N26 1.1962(3) 0.1513(3) 0.1837(2) 0.0749(10) Uani d . 1 . . N
N27 1.1837(2) 0.1956(2) 0.25331(17) 0.0567(8) Uani d . 1 . . N
H27 1.2341 0.2255 0.2807 0.068 Uiso calc R 1 . . H
C28 0.5606(3) 0.5671(3) 0.1558(2) 0.0593(10) Uani d . 1 A . C
H28A 0.6223 0.5501 0.1909 0.071 Uiso calc R 1 . . H
H28B 0.5863 0.6139 0.1180 0.071 Uiso calc R 1 . . H
C29 0.4756(5) 0.6152(4) 0.2032(3) 0.0922(16) Uani d D 1 . . C
H29A 0.4047 0.6134 0.1755 0.111 Uiso calc PRD 0.655(16) A 1 H
H29B 0.4949 0.6826 0.2143 0.111 Uiso calc PRD 0.655(16) A 1 H
H29C 0.5131 0.6633 0.2389 0.111 Uiso d PRD 0.345(16) A 2 H
H29D 0.4138 0.6216 0.1615 0.111 Uiso d PRD 0.345(16) A 2 H
C30 0.4744(11) 0.5545(7) 0.2811(5) 0.081(3) Uani d PD 0.655(16) A 1 C
H30A 0.4393 0.4922 0.2704 0.097 Uiso calc PR 0.655(16) A 1 H
H30B 0.5490 0.5420 0.3001 0.097 Uiso calc PR 0.655(16) A 1 H
C30' 0.4141(16) 0.5822(14) 0.2713(10) 0.074(6) Uani d PD 0.345(16) A 2 C
H30C 0.4023 0.5123 0.2714 0.088 Uiso calc PR 0.345(16) A 2 H
H30D 0.3451 0.6161 0.2755 0.088 Uiso calc PR 0.345(16) A 2 H
C31 0.4138(12) 0.6079(6) 0.3444(4) 0.082(3) Uani d PD 0.655(16) A 1 C
H31A 0.4542 0.6649 0.3606 0.099 Uiso calc PR 0.655(16) A 1 H
H31B 0.4061 0.5656 0.3889 0.099 Uiso calc PR 0.655(16) A 1 H
H31C 0.3426 0.6267 0.3237 0.099 Uiso calc PR 0.655(16) A 1 H
C31' 0.500(2) 0.6145(12) 0.3337(13) 0.107(7) Uani d PD 0.345(16) A 2 C
H31D 0.5070 0.6842 0.3324 0.128 Uiso calc PR 0.345(16) A 2 H
H31E 0.5690 0.5851 0.3232 0.128 Uiso calc PR 0.345(16) A 2 H
H31F 0.4778 0.5947 0.3849 0.128 Uiso calc PR 0.345(16) A 2 H
C32 0.3119(2) 0.1466(2) -0.04606(19) 0.0407(8) Uani d . 1 . . C
C33 0.2518(3) 0.0889(3) 0.0026(2) 0.0523(9) Uani d . 1 . . C
H33 0.2658 0.0913 0.0568 0.063 Uiso calc R 1 . . H
C34 0.1722(3) 0.0281(3) -0.0275(3) 0.0664(11) Uani d . 1 . . C
H34 0.1312 -0.0097 0.0059 0.080 Uiso calc R 1 . . H
C35 0.1532(3) 0.0234(3) -0.1075(3) 0.0657(11) Uani d . 1 . . C
H35 0.0996 -0.0182 -0.1288 0.079 Uiso calc R 1 . . H
C36 0.2127(3) 0.0793(3) -0.1557(2) 0.0563(10) Uani d . 1 . . C
H36 0.2015 0.0745 -0.2101 0.068 Uiso calc R 1 . . H
N37 0.2880(2) 0.1421(2) -0.12513(16) 0.0449(7) Uani d . 1 . . N
O38 0.33841(18) 0.20160(19) -0.17306(13) 0.0555(7) Uani d . 1 . . O
C39 0.5464(3) 0.1304(3) -0.0816(2) 0.0575(10) Uani d . 1 . . C
H39A 0.6250 0.1314 -0.0784 0.069 Uiso calc R 1 . . H
H39B 0.5211 0.1375 -0.1356 0.069 Uiso calc R 1 . . H
H39C 0.5209 0.0696 -0.0613 0.069 Uiso calc R 1 . . H
O1M 0.2025(2) 0.4421(2) 0.1493(2) 0.0845(9) Uani d . 1 . . O
H1OM 0.2689 0.4437 0.1444 0.101 Uiso calc R 1 . . H
C1M 0.1598(4) 0.5337(3) 0.1375(3) 0.0872(15) Uani d . 1 . . C
H1CM 0.1082 0.5326 0.0933 0.105 Uiso calc R 1 . . H
H2CM 0.2178 0.5785 0.1271 0.105 Uiso calc R 1 . . H
H3CM 0.1236 0.5541 0.1838 0.105 Uiso calc R 1 . . H

loop_
_atom_site_aniso_label
_atom_site_aniso_U_11
_atom_site_aniso_U_22
_atom_site_aniso_U_33
_atom_site_aniso_U_12
_atom_site_aniso_U_13
_atom_site_aniso_U_23
N1 0.0366(15) 0.0458(17) 0.0423(15) -0.0044(13) -0.0096(12) 0.0024(13)
C2 0.050(2) 0.048(2) 0.0381(19) 0.0006(17) -0.0101(15) 0.0055(17)
N3 0.0409(16) 0.0518(18) 0.0491(17) 0.0027(13) -0.0100(13) -0.0074(15)
C4 0.0297(16) 0.051(2) 0.0423(19) -0.0005(15) -0.0012(13) -0.0062(16)
C5 0.0373(18) 0.042(2) 0.0369(18) -0.0015(14) -0.0059(14) -0.0003(15)
C6 0.0386(18) 0.045(2) 0.0404(19) 0.0019(15) -0.0026(14) -0.0004(16)
N7 0.0334(14) 0.0507(18) 0.0432(16) -0.0017(13) -0.0045(12) -0.0023(14)
C8 0.0386(18) 0.0400(19) 0.0377(18) 0.0033(15) -0.0060(14) -0.0022(16)
C9 0.0392(18) 0.046(2) 0.0387(19) -0.0005(15) -0.0066(14) 0.0003(16)
C10 0.0386(19) 0.057(2) 0.050(2) -0.0115(16) -0.0090(15) 0.0027(18)
C11 0.0382(18) 0.046(2) 0.048(2) -0.0041(15) -0.0066(15) 0.0025(17)
C12 0.0367(19) 0.074(3) 0.062(2) -0.0040(18) -0.0098(17) 0.014(2)
C13 0.041(2) 0.070(3) 0.055(2) -0.0058(18) -0.0064(17) 0.015(2)
C14 0.0391(18) 0.046(2) 0.046(2) -0.0009(15) -0.0058(15) 0.0040(17)
C15 0.0364(19) 0.071(3) 0.065(2) -0.0104(18) -0.0094(17) 0.011(2)
C16 0.042(2) 0.071(3) 0.054(2) -0.0107(18) -0.0058(16) 0.010(2)
C17 0.0347(18) 0.052(2) 0.045(2) -0.0002(16) -0.0081(15) -0.0032(17)
C18 0.046(2) 0.066(3) 0.055(2) 0.0079(18) -0.0042(17) -0.005(2)
C19 0.056(2) 0.089(3) 0.041(2) -0.003(2) -0.0017(18) -0.004(2)
C20 0.046(2) 0.091(3) 0.052(2) 0.001(2) -0.0083(18) 0.010(2)
C21 0.0378(19) 0.058(2) 0.055(2) 0.0053(17) -0.0080(16) 0.0076(19)
C22 0.0347(18) 0.049(2) 0.048(2) -0.0035(15) -0.0040(15) -0.0009(17)
C23 0.0396(19) 0.051(2) 0.049(2) 0.0018(16) -0.0060(16) -0.0055(17)
N24 0.0499(19) 0.088(3) 0.055(2) -0.0084(17) -0.0039(16) -0.0176(18)
N25 0.067(2) 0.098(3) 0.065(2) -0.010(2) 0.0019(19) -0.025(2)
N26 0.061(2) 0.102(3) 0.061(2) -0.002(2) 0.0073(17) -0.024(2)
N27 0.0418(17) 0.076(2) 0.0522(19) -0.0022(15) -0.0016(14) -0.0131(17)
C28 0.077(3) 0.051(2) 0.048(2) -0.003(2) -0.0196(19) -0.0051(19)
C29 0.128(4) 0.070(3) 0.080(3) -0.021(3) 0.023(3) -0.022(3)
C30 0.102(8) 0.073(7) 0.069(6) -0.016(6) 0.008(5) 0.005(5)
C30' 0.079(12) 0.054(10) 0.085(12) -0.009(8) -0.018(10) 0.010(8)
C31 0.139(10) 0.065(5) 0.042(4) -0.013(5) 0.006(5) 0.002(3)
C31' 0.111(16) 0.061(10) 0.147(16) -0.007(10) -0.022(14) -0.050(11)
C32 0.0378(18) 0.0404(19) 0.044(2) 0.0011(15) -0.0032(14) -0.0019(16)
C33 0.059(2) 0.050(2) 0.048(2) -0.0025(18) 0.0011(17) 0.0027(18)
C34 0.060(2) 0.058(3) 0.082(3) -0.021(2) 0.004(2) 0.004(2)
C35 0.051(2) 0.056(3) 0.089(3) -0.016(2) -0.014(2) -0.009(2)
C36 0.046(2) 0.056(2) 0.064(2) -0.0021(18) -0.0147(18) -0.016(2)
N37 0.0372(15) 0.0517(18) 0.0454(17) -0.0021(14) -0.0045(12) -0.0036(14)
O38 0.0429(14) 0.0750(18) 0.0482(14) -0.0045(12) -0.0033(11) 0.0090(13)
C39 0.041(2) 0.056(2) 0.075(3) 0.0028(17) 0.0032(18) -0.011(2)
O1M 0.0609(18) 0.080(2) 0.114(3) 0.0093(16) 0.0185(18) -0.0021(19)
C1M 0.065(3) 0.085(4) 0.113(4) 0.015(3) 0.019(3) 0.026(3)

loop_
_atom_type_symbol
_atom_type_description
_atom_type_scat_dispersion_real
_atom_type_scat_dispersion_imag
_atom_type_scat_source
C C 0.0033 0.0016 'International Tables Vol C Tables 4.2.6.8 and 6.1.1.4'
H H 0.0000 0.0000 'International Tables Vol C Tables 4.2.6.8 and 6.1.1.4'
O O 0.0106 0.0060 'International Tables Vol C Tables 4.2.6.8 and 6.1.1.4'
N N 0.0061 0.0033 'International Tables Vol C Tables 4.2.6.8 and 6.1.1.4'

loop_
_geom_angle_atom_site_label_1
_geom_angle_atom_site_label_2
_geom_angle_atom_site_label_3
_geom_angle
_geom_angle_publ_flag
C8 N1 C2 106.3(3) no
C8 N1 C10 124.9(3) no
C2 N1 C10 128.0(3) no
N3 C2 N1 112.7(3) no
N3 C2 C28 126.8(3) no
N1 C2 C28 120.5(3) no
C2 N3 C9 105.5(3) no
C9 C4 C5 117.7(3) no
C9 C4 H4 121.2 no
C5 C4 H4 121.2 no
C4 C5 C6 120.7(3) no
C4 C5 C32 118.1(3) no
C6 C5 C32 121.1(3) no
N7 C6 C5 122.8(3) no
N7 C6 C39 115.1(3) no
C5 C6 C39 122.1(3) no
C8 N7 C6 114.3(3) no
N7 C8 N1 126.7(3) no
N7 C8 C9 127.0(3) no
N1 C8 C9 106.3(3) no
C4 C9 N3 133.3(3) no
C4 C9 C8 117.5(3) no
N3 C9 C8 109.2(3) no
N1 C10 C11 113.4(3) no
N1 C10 H10A 108.9 no
C11 C10 H10A 108.9 no
N1 C10 H10B 108.9 no
C11 C10 H10B 108.9 no
H10A C10 H10B 107.7 no
C16 C11 C12 116.9(3) no
C16 C11 C10 119.6(3) no
C12 C11 C10 123.5(3) no
C13 C12 C11 121.3(3) no
C13 C12 H12 119.4 no
C11 C12 H12 119.4 no
C12 C13 C14 121.8(3) no
C12 C13 H13 119.1 no
C14 C13 H13 119.1 no
C13 C14 C15 117.3(3) no
C13 C14 C17 120.0(3) no
C15 C14 C17 122.6(3) no
C16 C15 C14 121.1(3) no
C16 C15 H15 119.4 no
C14 C15 H15 119.4 no
C15 C16 C11 121.7(3) no
C15 C16 H16 119.2 no
C11 C16 H16 119.2 no
C18 C17 C22 117.8(3) no
C18 C17 C14 119.4(3) no
C22 C17 C14 122.8(3) no
C19 C18 C17 122.1(3) no
C19 C18 H18 119.0 no
C17 C18 H18 119.0 no
C20 C19 C18 119.7(4) no
C20 C19 H19 120.1 no
C18 C19 H19 120.1 no
C19 C20 C21 119.8(3) no
C19 C20 H20 120.1 no
C21 C20 H20 120.1 no
C20 C21 C22 121.1(3) no
C20 C21 H21 119.4 no
C22 C21 H21 119.4 no
C17 C22 C21 119.4(3) no
C17 C22 C23 121.8(3) no
C21 C22 C23 118.7(3) no
N24 C23 N27 108.7(3) no
N24 C23 C22 126.5(3) no
N27 C23 C22 124.6(3) no
C23 N24 N25 105.3(3) no
N26 N25 N24 111.3(3) no
N25 N26 N27 106.2(3) no
C23 N27 N26 108.4(3) no
C23 N27 H27 125.8 no
N26 N27 H27 125.8 no
C29 C28 C2 115.6(3) no
C29 C28 H28A 108.4 no
C2 C28 H28A 108.4 no
C29 C28 H28B 108.4 no
C2 C28 H28B 108.4 no
H28A C28 H28B 107.4 no
C30' C29 C28 132.4(10) no
C30' C29 C30 31.9(6) no
C28 C29 C30 104.6(6) no
C30' C29 H29A 84.0 no
C28 C29 H29A 110.8 no
C30 C29 H29A 110.8 no
C30' C29 H29B 105.6 no
C28 C29 H29B 110.8 no
C30 C29 H29B 110.8 no
H29A C29 H29B 108.9 no
C30' C29 H29C 88.0 no
C28 C29 H29C 107.9 no
C30 C29 H29C 81.9 no
H29A C29 H29C 133.9 no
H29B C29 H29C 31.6 no
C30' C29 H29D 100.5 no
C28 C29 H29D 100.2 no
C30 C29 H29D 126.9 no
H29A C29 H29D 16.5 no
H29B C29 H29D 102.7 no
H29C C29 H29D 132.6 no
C31 C30 C29 111.3(9) no
C31 C30 H30A 109.4 no
C29 C30 H30A 109.4 no
C31 C30 H30B 109.4 no
C29 C30 H30B 109.4 no
H30A C30 H30B 108.0 no
C29 C30' C31' 95.5(17) no
C29 C30' H30C 112.7 no
C31' C30' H30C 112.7 no
C29 C30' H30D 112.7 no
C31' C30' H30D 112.7 no
H30C C30' H30D 110.1 no
C30' C31' H31D 109.5 no
C30' C31' H31E 109.5 no
H31D C31' H31E 109.5 no
C30' C31' H31F 109.5 no
H31D C31' H31F 109.5 no
H31E C31' H31F 109.5 no
N37 C32 C33 117.7(3) no
N37 C32 C5 118.7(3) no
C33 C32 C5 123.2(3) no
C34 C33 C32 121.2(3) no
C34 C33 H33 119.4 no
C32 C33 H33 119.4 no
C33 C34 C35 119.2(4) no
C33 C34 H34 120.4 no
C35 C34 H34 120.4 no
C36 C35 C34 119.9(4) no
C36 C35 H35 120.1 no
C34 C35 H35 120.1 no
C35 C36 N37 120.4(4) no
C35 C36 H36 119.8 no
N37 C36 H36 119.8 no
O38 N37 C36 119.1(3) no
O38 N37 C32 119.4(3) no
C36 N37 C32 121.5(3) no
C6 C39 H39A 109.5 no
C6 C39 H39B 109.5 no
H39A C39 H39B 109.5 no
C6 C39 H39C 109.5 no
H39A C39 H39C 109.5 no
H39B C39 H39C 109.5 no
C1M O1M H1OM 109.5 no
O1M C1M H1CM 109.5 no
O1M C1M H2CM 109.5 no
H1CM C1M H2CM 109.5 no
O1M C1M H3CM 109.5 no
H1CM C1M H3CM 109.5 no
H2CM C1M H3CM 109.5 no

loop_
_geom_bond_atom_site_label_1
_geom_bond_atom_site_label_2
_geom_bond_site_symmetry_2
_geom_bond_distance
_geom_bond_publ_flag
N1 C8 . 1.365(4) no
N1 C2 . 1.378(4) no
N1 C10 . 1.443(4) no
C2 N3 . 1.310(4) no
C2 C28 . 1.496(5) no
N3 C9 . 1.385(4) no
C4 C9 . 1.367(4) no
C4 C5 . 1.376(4) no
C4 H4 . 0.9300 no
C5 C6 . 1.404(4) no
C5 C32 . 1.479(4) no
C6 N7 . 1.343(4) no
C6 C39 . 1.499(5) no
N7 C8 . 1.332(4) no
C8 C9 . 1.399(4) no
C10 C11 . 1.499(4) no
C10 H10A . 0.9700 no
C10 H10B . 0.9700 no
C11 C16 . 1.379(4) no
C11 C12 . 1.383(5) no
C12 C13 . 1.365(5) no
C12 H12 . 0.9300 no
C13 C14 . 1.369(4) no
C13 H13 . 0.9300 no
C14 C15 . 1.380(5) no
C14 C17 . 1.487(4) no
C15 C16 . 1.366(5) no
C15 H15 . 0.9300 no
C16 H16 . 0.9300 no
C17 C18 . 1.391(5) no
C17 C22 . 1.396(4) no
C18 C19 . 1.369(5) no
C18 H18 . 0.9300 no
C19 C20 . 1.369(5) no
C19 H19 . 0.9300 no
C20 C21 . 1.370(5) no
C20 H20 . 0.9300 no
C21 C22 . 1.392(5) no
C21 H21 . 0.9300 no
C22 C23 . 1.475(5) no
C23 N24 . 1.314(4) no
C23 N27 . 1.329(4) no
N24 N25 . 1.355(4) no
N25 N26 . 1.281(5) no
N26 N27 . 1.344(4) no
N27 H27 . 0.8600 no
C28 C29 . 1.496(6) no
C28 H28A . 0.9700 no
C28 H28B . 0.9700 no
C29 C30' . 1.477(17) no
C29 C30 . 1.563(10) no
C29 H29A . 0.9700 no
C29 H29B . 0.9700 no
C29 H29C . 0.9931 no
C29 H29D . 1.0173 no
C30 C31 . 1.519(14) no
C30 H30A . 0.9700 no
C30 H30B . 0.9700 no
C30' C31' . 1.53(2) no
C30' H30C . 0.9700 no
C30' H30D . 0.9700 no
C31 H31A . 0.9600 no
C31 H31B . 0.9600 no
C31 H31C . 0.9600 no
C31' H31D . 0.9600 no
C31' H31E . 0.9600 no
C31' H31F . 0.9600 no
C32 N37 . 1.363(4) no
C32 C33 . 1.379(5) no
C33 C34 . 1.365(5) no
C33 H33 . 0.9300 no
C34 C35 . 1.369(6) no
C34 H34 . 0.9300 no
C35 C36 . 1.356(5) no
C35 H35 . 0.9300 no
C36 N37 . 1.348(4) no
C36 H36 . 0.9300 no
N37 O38 . 1.324(4) no
C39 H39A . 0.9600 no
C39 H39B . 0.9600 no
C39 H39C . 0.9600 no
O1M C1M . 1.372(5) no
O1M H1OM . 0.8200 no
C1M H1CM . 0.9600 no
C1M H2CM . 0.9600 no
C1M H3CM . 0.9600 no

loop_
_geom_hbond_atom_site_label_D
_geom_hbond_atom_site_label_H
_geom_hbond_atom_site_label_A
_geom_hbond_site_symmetry_A
_geom_hbond_distance_DH
_geom_hbond_distance_HA
_geom_hbond_distance_DA
_geom_hbond_angle_DHA
_geom_hbond_publ_flag
O1M H1OM N3 . 0.82 2.04 2.847(4) 166.7 no
N27 H27 O38 4_666 0.86 1.78 2.633(4) 172.4 no

loop_
_geom_torsion_atom_site_label_1
_geom_torsion_atom_site_label_2
_geom_torsion_atom_site_label_3
_geom_torsion_atom_site_label_4
_geom_torsion
_geom_torsion_publ_flag
C8 N1 C2 N3 -1.5(4) no
C10 N1 C2 N3 -172.1(3) no
C8 N1 C2 C28 -179.2(3) no
C10 N1 C2 C28 10.2(5) no
N1 C2 N3 C9 1.4(4) no
C28 C2 N3 C9 178.9(3) no
C9 C4 C5 C6 2.3(5) no
C9 C4 C5 C32 -179.7(3) no
C4 C5 C6 N7 -1.8(5) no
C32 C5 C6 N7 -179.8(3) no
C4 C5 C6 C39 176.2(3) no
C32 C5 C6 C39 -1.7(5) no
C5 C6 N7 C8 0.1(4) no
C39 C6 N7 C8 -178.0(3) no
C6 N7 C8 N1 -179.4(3) no
C6 N7 C8 C9 1.1(5) no
C2 N1 C8 N7 -178.7(3) no
C10 N1 C8 N7 -7.7(5) no
C2 N1 C8 C9 0.9(3) no
C10 N1 C8 C9 171.8(3) no
C5 C4 C9 N3 178.8(3) no
C5 C4 C9 C8 -1.2(5) no
C2 N3 C9 C4 179.3(4) no
C2 N3 C9 C8 -0.8(4) no
N7 C8 C9 C4 -0.5(5) no
N1 C8 C9 C4 179.9(3) no
N7 C8 C9 N3 179.5(3) no
N1 C8 C9 N3 -0.1(3) no
C8 N1 C10 C11 -94.0(4) yes
C2 N1 C10 C11 75.0(4) no
N1 C10 C11 C16 -175.1(3) no
N1 C10 C11 C12 6.7(5) yes
C16 C11 C12 C13 -0.3(6) no
C10 C11 C12 C13 177.9(4) no
C11 C12 C13 C14 -0.7(6) no
C12 C13 C14 C15 1.3(6) no
C12 C13 C14 C17 178.0(4) no
C13 C14 C15 C16 -0.8(6) no
C17 C14 C15 C16 -177.5(4) no
C14 C15 C16 C11 -0.1(6) no
C12 C11 C16 C15 0.7(6) no
C10 C11 C16 C15 -177.6(4) no
C13 C14 C17 C18 -47.8(5) no
C15 C14 C17 C18 128.8(4) no
C13 C14 C17 C22 133.5(4) no
C15 C14 C17 C22 -49.9(5) no
C22 C17 C18 C19 0.8(6) no
C14 C17 C18 C19 -178.0(3) no
C17 C18 C19 C20 1.5(6) no
C18 C19 C20 C21 -2.2(6) no
C19 C20 C21 C22 0.8(6) no
C18 C17 C22 C21 -2.2(5) no
C14 C17 C22 C21 176.5(3) no
C18 C17 C22 C23 173.6(3) no
C14 C17 C22 C23 -7.7(5) no
C20 C21 C22 C17 1.5(5) no
C20 C21 C22 C23 -174.4(3) no
C17 C22 C23 N24 -54.7(5) no
C21 C22 C23 N24 121.1(4) no
C17 C22 C23 N27 130.9(4) yes
C21 C22 C23 N27 -53.3(5) no
N27 C23 N24 N25 -0.5(4) no
C22 C23 N24 N25 -175.6(4) no
C23 N24 N25 N26 0.1(5) no
N24 N25 N26 N27 0.3(5) no
N24 C23 N27 N26 0.7(4) no
C22 C23 N27 N26 175.9(3) no
N25 N26 N27 C23 -0.6(5) no
N3 C2 C28 C29 6.7(5) no
N1 C2 C28 C29 -175.9(3) yes
C2 C28 C29 C30' 62.6(10) yes
C2 C28 C29 C30 80.7(6) yes
C30' C29 C30 C31 -40.1(15) no
C28 C29 C30 C31 165.7(10) yes
C28 C29 C30' C31' 87.2(14) yes
C30 C29 C30' C31' 52.5(14) no
C4 C5 C32 N37 115.0(3) yes
C6 C5 C32 N37 -67.0(4) no
C4 C5 C32 C33 -58.7(4) no
C6 C5 C32 C33 119.3(4) no
N37 C32 C33 C34 1.0(5) no
C5 C32 C33 C34 174.7(3) no
C32 C33 C34 C35 1.2(6) no
C33 C34 C35 C36 -0.6(6) no
C34 C35 C36 N37 -2.2(6) no
C35 C36 N37 O38 -174.4(3) no
C35 C36 N37 C32 4.5(5) no
C33 C32 N37 O38 175.1(3) no
C5 C32 N37 O38 1.1(4) no
C33 C32 N37 C36 -3.8(5) no
C5 C32 N37 C36 -177.8(3) no
